data_1576095
loop_
_publ_author_name
'Li, Biao'
'Ding, Yingli'
'Gao, Huan'
'Pan, Li'
'Li, Yuesheng'

_publ_section_title
;
 Thermally stable vanadium(v) complexes bearing bidentate
 phenoxy-phosphine ligands: synthesis, characterization, and catalytic
 properties for alkene polymerization
;
_journal_issue 45
_journal_name_full 'Polymer Chemistry'
_journal_page_first 4889
_journal_page_last 4898
_journal_paper_doi 10.1039/D5PY00730E
_journal_volume 16
_journal_year 2025
_chemical_formula_moiety 'C42 H47 Cl2 N O P V'
_chemical_formula_sum 'C42 H47 Cl2 N O P V'
_chemical_formula_weight 734.61
_space_group_crystal_system triclinic
_space_group_IT_number 2
_space_group_name_Hall '-P 1'
_space_group_name_H-M_alt 'P -1'
_atom_sites_solution_hydrogens geom
_atom_sites_solution_primary dual
_audit_block_doi 10.5517/ccdc.csd.cc2nxt6m
_audit_creation_date 2024-10-31
_audit_creation_method
;
Olex2 1.3
(compiled 2020.11.12 svn.r5f609507 for OlexSys, GUI svn.r6408)
;
_audit_update_record
;
2025-07-07 deposited with the CCDC.	2025-10-22 downloaded from the CCDC.
;
_cell_angle_alpha 88.807(2)
_cell_angle_beta 69.449(2)
_cell_angle_gamma 76.892(2)
_cell_formula_units_Z 2
_cell_length_a 11.5612(3)
_cell_length_b 12.6489(3)
_cell_length_c 14.3413(4)
_cell_measurement_reflns_used 19806
_cell_measurement_temperature 100.01(10)
_cell_measurement_theta_max 76.4180
_cell_measurement_theta_min 3.3180
_cell_volume 1908.61(9)
_computing_cell_refinement 'CrysAlisPro 1.171.42.101a (Rigaku OD, 2023)'
_computing_data_collection 'CrysAlisPro 1.171.42.101a (Rigaku OD, 2023)'
_computing_data_reduction 'CrysAlisPro 1.171.42.101a (Rigaku OD, 2023)'
_computing_molecular_graphics 'Olex2 1.3 (Dolomanov et al., 2009)'
_computing_publication_material 'Olex2 1.3 (Dolomanov et al., 2009)'
_computing_structure_refinement 'SHELXL 2019/3 (Sheldrick, 2015)'
_computing_structure_solution 'SHELXT 2018/2 (Sheldrick, 2018)'
_diffrn_ambient_environment N~2~
_diffrn_ambient_temperature 100.01(10)
_diffrn_detector 'Hybrid Pixel Array Detector'
_diffrn_detector_area_resol_mean 10.0000
_diffrn_detector_type HyPix
_diffrn_measured_fraction_theta_full 0.999
_diffrn_measured_fraction_theta_max 0.962
_diffrn_measurement_details
;
List of Runs (angles in degrees, time in seconds):

  # Type    Start    End  Width  t~exp~   \w     \q     \k     \f   Frames
#--------------------------------------------------------------------------
  1  \w     56.00  94.00   0.50    0.05    --   47.90-125.00  30.00   76
  2  \w     42.00 111.00   0.50    0.05    --  106.54-125.00 -30.00  138
  3  \w     38.00  82.00   0.50    0.05    --  106.54-125.00   0.00   88
  4  \w     53.00 111.00   0.50    0.05    --  106.54-125.00 120.00  116
  5  \w     37.00 110.00   0.50    0.05    --  106.54-125.00  90.00  146
  6  \w     43.00 108.00   0.50    0.05    --  106.54-107.00  28.46  130
  7  \w     69.00  99.00   0.50    0.05    --  106.54 -95.00 -30.00   60
  8  \w     74.00 111.00   0.50    0.05    --  106.54-125.00-120.00   74
  9  \w     80.00 105.00   0.50    0.05    --  106.54 -95.00-120.00   50
 10  \w     -8.00  79.00   0.50    0.05    --   47.90 -99.00-150.00  174
 11  \w    -26.00  25.00   0.50    0.05    --   47.90 -19.00  60.00  102
 12  \w     48.00  73.00   0.50    0.05    --  106.54 -61.00 150.00   50
 13  \w     43.00  72.00   0.50    0.05    --  106.54 -61.00  90.00   58
 14  \w     39.00  65.00   0.50    0.05    --  106.54 -61.00   0.00   52
 15  \w     14.00  48.00   0.50    0.05    --   47.90 -41.00-154.00   68
 16  \w     74.00 119.00   0.50    0.05    --   47.90  41.00  -1.00   90
 17  \w    103.00 175.00   0.50    0.05    --  106.54  30.00 120.00  144
 18  \w     99.00 176.00   0.50    0.05    --  106.54  30.00  90.00  154
 19  \w     95.00 177.00   0.50    0.05    --  106.54  41.00  -1.00  164
 20  \w     36.00  70.00   0.50    0.05    --   47.90  41.00  -1.00   68
 21  \w    -22.00  21.00   0.50    0.05    --  -47.90  41.00  -1.00   86
 22  \w    -37.00  -1.00   0.50    0.05    --  -47.90  38.00  60.00   72
 23  \w    -23.00  16.00   0.50    0.05    --  -47.90  19.00 -30.00   78
 24  \w   -101.00 -33.00   0.50    0.05    -- -104.50  77.00 -90.00  136
 25  \w   -100.00 -75.00   0.50    0.05    -- -104.50  77.00-180.00   50
 26  \w    -57.00 -32.00   0.50    0.05    -- -104.50  77.00-180.00   50
 27  \w    -66.00 -40.00   0.50    0.05    -- -104.50  61.00-180.00   52
 28  \w   -174.00 -91.00   0.50    0.05    -- -104.50 -15.00-120.00  166
 29  \w   -106.00 -39.00   0.50    0.05    --  -47.90 -41.00-154.00  134
 30  \w   -122.00 -96.00   0.50    0.05    -- -104.50 -61.00   0.00   52
 31  \w   -166.00-125.00   0.50    0.05    -- -104.50 -61.00   0.00   82
 32  \w   -171.00-126.00   0.50    0.05    -- -104.50 -45.00  90.00   90
 33  \w   -117.00 -92.00   0.50    0.05    -- -104.50 -45.00  90.00   50
 34  \w   -174.00 -92.00   0.50    0.05    -- -104.50 -41.00-154.00  164
 35  \w   -108.00 -54.00   0.50    0.05    -- -104.50 110.00-101.41  108
 36  \w    -75.00 -35.00   0.50    0.05    -- -104.50 125.00 120.00   80
 37  \w   -102.00 -76.00   0.50    0.05    -- -104.50 125.00 120.00   52
 38  \w   -102.00 -45.00   0.50    0.05    -- -104.50 125.00 150.00  114
;
_diffrn_measurement_device 'four-circle diffractometer'
_diffrn_measurement_device_type 'XtaLAB Synergy R, HyPix'
_diffrn_measurement_method '\w scans'
_diffrn_orient_matrix_type 'CrysAlisPro convention (1999,Acta A55,543-557)'
_diffrn_orient_matrix_UB_11 0.0807372000
_diffrn_orient_matrix_UB_12 -0.1173955000
_diffrn_orient_matrix_UB_13 -0.0125025000
_diffrn_orient_matrix_UB_21 0.0757729000
_diffrn_orient_matrix_UB_22 0.0350409000
_diffrn_orient_matrix_UB_23 0.0584397000
_diffrn_orient_matrix_UB_31 -0.0957579000
_diffrn_orient_matrix_UB_32 -0.0263411000
_diffrn_orient_matrix_UB_33 0.0982069000
_diffrn_radiation_monochromator mirror
_diffrn_radiation_probe x-ray
_diffrn_radiation_type 'Cu K\a'
_diffrn_radiation_wavelength 1.54184
_diffrn_reflns_av_R_equivalents 0.0257
_diffrn_reflns_av_unetI/netI 0.0238
_diffrn_reflns_Laue_measured_fraction_full 0.999
_diffrn_reflns_Laue_measured_fraction_max 0.962
_diffrn_reflns_limit_h_max 14
_diffrn_reflns_limit_h_min -14
_diffrn_reflns_limit_k_max 15
_diffrn_reflns_limit_k_min -15
_diffrn_reflns_limit_l_max 18
_diffrn_reflns_limit_l_min -17
_diffrn_reflns_number 23604
_diffrn_reflns_point_group_measured_fraction_full 0.999
_diffrn_reflns_point_group_measured_fraction_max 0.962
_diffrn_reflns_theta_full 67.684
_diffrn_reflns_theta_max 76.946
_diffrn_reflns_theta_min 3.298
_diffrn_source 'Rotating-anode X-ray tube'
_diffrn_source_type 'PhotonJet R (Cu) X-ray Source'
_exptl_absorpt_coefficient_mu 4.102
_exptl_absorpt_correction_T_max 1.00000
_exptl_absorpt_correction_T_min 0.47144
_exptl_absorpt_correction_type multi-scan
_exptl_absorpt_process_details
;
CrysAlisPro 1.171.42.101a (Rigaku Oxford Diffraction, 2023)
Empirical absorption correction using spherical harmonics,
implemented in SCALE3 ABSPACK scaling algorithm.
;
_exptl_crystal_colour 'dark orange'
_exptl_crystal_density_diffrn 1.278
_exptl_crystal_description block
_exptl_crystal_F_000 772
_exptl_crystal_size_max 0.06
_exptl_crystal_size_mid 0.05
_exptl_crystal_size_min 0.04
_refine_diff_density_max 0.312
_refine_diff_density_min -0.569
_refine_diff_density_rms 0.060
_refine_ls_extinction_method none
_refine_ls_goodness_of_fit_ref 1.091
_refine_ls_hydrogen_treatment constr
_refine_ls_matrix_type full
_refine_ls_number_parameters 442
_refine_ls_number_reflns 7745
_refine_ls_number_restraints 0
_refine_ls_restrained_S_all 1.091
_refine_ls_R_factor_all 0.0316
_refine_ls_R_factor_gt 0.0312
_refine_ls_shift/su_max 0.001
_refine_ls_shift/su_mean 0.000
_refine_ls_structure_factor_coef Fsqd
_refine_ls_weighting_details 'w=1/[\s^2^(Fo^2^)+(0.0536P)^2^+0.5731P] where P=(Fo^2^+2Fc^2^)/3'
_refine_ls_weighting_scheme calc
_refine_ls_wR_factor_gt 0.0879
_refine_ls_wR_factor_ref 0.0882
_reflns_Friedel_coverage 0.000
_reflns_number_gt 7556
_reflns_number_total 7745
_reflns_threshold_expression 'I > 2\s(I)'
_cod_data_source_file d5py00730e2.cif
_cod_data_source_block 2
_cod_depositor_comments 'Adding full bibliography for 1576095--1576097.cif.'
_cod_database_code 1576095
_shelx_shelxl_version_number 2019/3
_chemical_oxdiff_formula VPClCHON
_shelx_space_group_comment
;
The symmetry employed for this shelxl refinement is uniquely defined
by the following loop, which should always be used as a source of
symmetry information in preference to the above space-group names.
They are only intended as comments.
;
_shelx_estimated_absorpt_t_max 0.853
_shelx_estimated_absorpt_t_min 0.791
_reflns_odcompleteness_completeness 99.97
_reflns_odcompleteness_iscentric 1
_reflns_odcompleteness_theta 66.97
_olex2_refinement_description
;
1. Fixed Uiso
 At 1.2 times of:
  All C(H) groups
 At 1.5 times of:
  All C(H,H,H) groups
2.a Aromatic/amide H refined with riding coordinates:
 C3(H3), C4(H4), C5(H5), C10(H10), C11(H11), C12(H12), C13(H13), C14(H14),
 C18(H18), C20(H20), C23(H23), C24(H24), C25(H25), C26(H26), C27(H27), C32(H32),
  C33(H33), C34(H34), C35(H35), C36(H36)
2.b Idealised Me refined as rotating group:
 C7(H7A,H7B,H7C), C8(H8A,H8B,H8C), C28(H28A,H28B,H28C), C29(H29A,H29B,H29C),
 C37(H37A,H37B,H37C), C38(H38A,H38B,H38C), C40(H40A,H40B,H40C), C41(H41A,H41B,
 H41C), C42(H42A,H42B,H42C)
;
_olex2_submission_special_instructions 'No special instructions were received'
_oxdiff_exptl_absorpt_empirical_details
;
Empirical correction (ABSPACK) includes:
- Absorption correction using spherical harmonics
- Frame scaling
;
_oxdiff_exptl_absorpt_empirical_full_max 1.802
_oxdiff_exptl_absorpt_empirical_full_min 0.622

loop_
_space_group_symop_operation_xyz
'x, y, z'
'-x, -y, -z'

loop_
_atom_site_label
_atom_site_type_symbol
_atom_site_fract_x
_atom_site_fract_y
_atom_site_fract_z
_atom_site_U_iso_or_equiv
_atom_site_adp_type
_atom_site_occupancy
_atom_site_site_symmetry_order
_atom_site_calc_flag
_atom_site_refinement_flags_posn
_atom_site_refinement_flags_adp
_atom_site_refinement_flags_occupancy
_atom_site_disorder_assembly
_atom_site_disorder_group
V1 V 0.21159(2) 0.06532(2) 0.72863(2) 0.01296(7) Uani 1 1 d . . . . .
Cl1 Cl 0.08631(3) -0.01987(3) 0.84946(3) 0.02583(9) Uani 1 1 d . . . . .
Cl2 Cl 0.26651(3) -0.06890(3) 0.60986(3) 0.02176(9) Uani 1 1 d . . . . .
P1 P 0.11590(3) 0.23699(3) 0.84073(2) 0.01220(8) Uani 1 1 d . . . . .
O1 O 0.19317(9) 0.17264(7) 0.64306(7) 0.01395(18) Uani 1 1 d . . . . .
N1 N 0.34236(11) 0.06380(9) 0.75180(8) 0.0160(2) Uani 1 1 d . . . . .
C1 C 0.45208(13) 0.05839(11) 0.77133(10) 0.0165(3) Uani 1 1 d . . . . .
C2 C 0.54225(13) 0.11472(11) 0.71245(10) 0.0184(3) Uani 1 1 d . . . . .
C3 C 0.65205(14) 0.10741(13) 0.73385(12) 0.0247(3) Uani 1 1 d . . . . .
H3 H 0.713888 0.144751 0.695558 0.030 Uiso 1 1 calc R U . . .
C4 C 0.67241(15) 0.04602(14) 0.81074(13) 0.0295(3) Uani 1 1 d . . . . .
H4 H 0.747752 0.042012 0.824649 0.035 Uiso 1 1 calc R U . . .
C5 C 0.58336(15) -0.00933(13) 0.86715(12) 0.0279(3) Uani 1 1 d . . . . .
H5 H 0.598872 -0.051079 0.919183 0.034 Uiso 1 1 calc R U . . .
C6 C 0.47212(14) -0.00500(11) 0.84916(11) 0.0216(3) Uani 1 1 d . . . . .
C7 C 0.37532(17) -0.06579(13) 0.90885(12) 0.0286(3) Uani 1 1 d . . . . .
H7A H 0.296132 -0.013737 0.946939 0.043 Uiso 1 1 calc R U . . .
H7B H 0.407803 -0.110596 0.954899 0.043 Uiso 1 1 calc R U . . .
H7C H 0.359002 -0.112589 0.863572 0.043 Uiso 1 1 calc R U . . .
C8 C 0.51966(14) 0.17870(12) 0.62861(11) 0.0216(3) Uani 1 1 d . . . . .
H8A H 0.510896 0.130226 0.580338 0.032 Uiso 1 1 calc R U . . .
H8B H 0.591668 0.211421 0.595506 0.032 Uiso 1 1 calc R U . . .
H8C H 0.441666 0.236211 0.655228 0.032 Uiso 1 1 calc R U . . .
C9 C 0.17725(12) 0.25079(11) 0.93950(10) 0.0152(3) Uani 1 1 d . . . . .
C10 C 0.28485(14) 0.29265(11) 0.92095(11) 0.0194(3) Uani 1 1 d . . . . .
H10 H 0.326302 0.314326 0.856258 0.023 Uiso 1 1 calc R U . . .
C11 C 0.33132(16) 0.30265(13) 0.99663(12) 0.0267(3) Uani 1 1 d . . . . .
H11 H 0.404163 0.331474 0.983450 0.032 Uiso 1 1 calc R U . . .
C12 C 0.27229(16) 0.27096(14) 1.09102(12) 0.0304(4) Uani 1 1 d . . . . .
H12 H 0.302658 0.280367 1.143123 0.037 Uiso 1 1 calc R U . . .
C13 C 0.16868(16) 0.22543(15) 1.10938(11) 0.0311(4) Uani 1 1 d . . . . .
H13 H 0.129352 0.201916 1.173743 0.037 Uiso 1 1 calc R U . . .
C14 C 0.12211(14) 0.21405(13) 1.03384(11) 0.0237(3) Uani 1 1 d . . . . .
H14 H 0.052409 0.181115 1.046427 0.028 Uiso 1 1 calc R U . . .
C15 C 0.18144(12) 0.32309(10) 0.74313(9) 0.0128(2) Uani 1 1 d . . . . .
C16 C 0.20845(11) 0.27503(10) 0.64834(10) 0.0123(2) Uani 1 1 d . . . . .
C17 C 0.24779(12) 0.33157(10) 0.56200(9) 0.0127(2) Uani 1 1 d . . . . .
C18 C 0.27256(12) 0.43256(10) 0.57426(9) 0.0131(2) Uani 1 1 d . . . . .
H18 H 0.303102 0.471122 0.516618 0.016 Uiso 1 1 calc R U . . .
C19 C 0.25458(12) 0.47959(10) 0.66719(10) 0.0128(2) Uani 1 1 d . . . . .
C20 C 0.20231(12) 0.42577(10) 0.75234(9) 0.0132(2) Uani 1 1 d . . . . .
H20 H 0.180982 0.459433 0.816677 0.016 Uiso 1 1 calc R U . . .
C21 C 0.29042(12) 0.58629(10) 0.68122(9) 0.0133(2) Uani 1 1 d . . . . .
C22 C 0.37999(12) 0.56388(11) 0.74102(10) 0.0147(3) Uani 1 1 d . . . . .
C23 C 0.47414(13) 0.46716(11) 0.72092(11) 0.0191(3) Uani 1 1 d . . . . .
H23 H 0.481806 0.415982 0.670294 0.023 Uiso 1 1 calc R U . . .
C24 C 0.55681(14) 0.44422(12) 0.77340(12) 0.0234(3) Uani 1 1 d . . . . .
H24 H 0.619490 0.377622 0.758860 0.028 Uiso 1 1 calc R U . . .
C25 C 0.54789(14) 0.51854(14) 0.84706(12) 0.0260(3) Uani 1 1 d . . . . .
H25 H 0.603075 0.502749 0.883990 0.031 Uiso 1 1 calc R U . . .
C26 C 0.45763(15) 0.61566(14) 0.86577(12) 0.0282(3) Uani 1 1 d . . . . .
H26 H 0.452167 0.667679 0.914893 0.034 Uiso 1 1 calc R U . . .
C27 C 0.37434(14) 0.63834(12) 0.81343(11) 0.0223(3) Uani 1 1 d . . . . .
H27 H 0.312861 0.705633 0.827446 0.027 Uiso 1 1 calc R U . . .
C28 C 0.36147(13) 0.62986(11) 0.58141(10) 0.0156(3) Uani 1 1 d . . . . .
H28A H 0.381995 0.697839 0.594371 0.023 Uiso 1 1 calc R U . . .
H28B H 0.307485 0.643437 0.540809 0.023 Uiso 1 1 calc R U . . .
H28C H 0.440115 0.576013 0.545565 0.023 Uiso 1 1 calc R U . . .
C29 C 0.16699(13) 0.67233(11) 0.73514(10) 0.0173(3) Uani 1 1 d . . . . .
H29A H 0.125492 0.650381 0.802323 0.026 Uiso 1 1 calc R U . . .
H29B H 0.109796 0.678583 0.697474 0.026 Uiso 1 1 calc R U . . .
H29C H 0.187175 0.742744 0.739896 0.026 Uiso 1 1 calc R U . . .
C30 C 0.26167(12) 0.28167(11) 0.46061(9) 0.0149(3) Uani 1 1 d . . . . .
C31 C 0.13638(13) 0.25141(11) 0.47163(9) 0.0148(3) Uani 1 1 d . . . . .
C32 C 0.02154(13) 0.32613(12) 0.51972(11) 0.0194(3) Uani 1 1 d . . . . .
H32 H 0.022310 0.394571 0.545245 0.023 Uiso 1 1 calc R U . . .
C33 C -0.09366(14) 0.30223(13) 0.53091(12) 0.0247(3) Uani 1 1 d . . . . .
H33 H -0.170975 0.353481 0.565118 0.030 Uiso 1 1 calc R U . . .
C34 C -0.09612(15) 0.20368(14) 0.49225(12) 0.0258(3) Uani 1 1 d . . . . .
H34 H -0.174949 0.186986 0.500019 0.031 Uiso 1 1 calc R U . . .
C35 C 0.01691(15) 0.12974(13) 0.44228(12) 0.0263(3) Uani 1 1 d . . . . .
H35 H 0.015677 0.062676 0.414454 0.032 Uiso 1 1 calc R U . . .
C36 C 0.13256(14) 0.15305(12) 0.43252(11) 0.0215(3) Uani 1 1 d . . . . .
H36 H 0.209620 0.101270 0.398815 0.026 Uiso 1 1 calc R U . . .
C37 C 0.37616(13) 0.18296(12) 0.42774(10) 0.0202(3) Uani 1 1 d . . . . .
H37A H 0.390200 0.155803 0.360211 0.030 Uiso 1 1 calc R U . . .
H37B H 0.359092 0.125426 0.473919 0.030 Uiso 1 1 calc R U . . .
H37C H 0.452070 0.204803 0.428161 0.030 Uiso 1 1 calc R U . . .
C38 C 0.28379(15) 0.36402(12) 0.37928(10) 0.0214(3) Uani 1 1 d . . . . .
H38A H 0.365728 0.381976 0.367340 0.032 Uiso 1 1 calc R U . . .
H38B H 0.215597 0.430291 0.401314 0.032 Uiso 1 1 calc R U . . .
H38C H 0.284112 0.332202 0.317442 0.032 Uiso 1 1 calc R U . . .
C39 C -0.06017(12) 0.29870(12) 0.88767(10) 0.0182(3) Uani 1 1 d . . . . .
C40 C -0.09021(15) 0.41030(13) 0.94070(13) 0.0296(3) Uani 1 1 d . . . . .
H40A H -0.058523 0.403251 0.996117 0.044 Uiso 1 1 calc R U . . .
H40B H -0.182356 0.439975 0.966569 0.044 Uiso 1 1 calc R U . . .
H40C H -0.049034 0.459350 0.893469 0.044 Uiso 1 1 calc R U . . .
C41 C -0.09877(15) 0.30943(18) 0.79559(13) 0.0370(4) Uani 1 1 d . . . . .
H41A H -0.055927 0.359999 0.751578 0.055 Uiso 1 1 calc R U . . .
H41B H -0.191007 0.337143 0.816407 0.055 Uiso 1 1 calc R U . . .
H41C H -0.074114 0.238014 0.759807 0.055 Uiso 1 1 calc R U . . .
C42 C -0.13399(14) 0.22428(14) 0.95791(13) 0.0297(4) Uani 1 1 d . . . . .
H42A H -0.110999 0.151801 0.924384 0.045 Uiso 1 1 calc R U . . .
H42B H -0.225401 0.254711 0.975713 0.045 Uiso 1 1 calc R U . . .
H42C H -0.112746 0.218761 1.018520 0.045 Uiso 1 1 calc R U . . .

loop_
_atom_site_aniso_label
_atom_site_aniso_U_11
_atom_site_aniso_U_22
_atom_site_aniso_U_33
_atom_site_aniso_U_23
_atom_site_aniso_U_13
_atom_site_aniso_U_12
V1 0.01464(12) 0.01007(12) 0.01393(12) 0.00138(8) -0.00400(9) -0.00425(8)
Cl1 0.02882(18) 0.01870(17) 0.02490(18) 0.00614(13) -0.00044(14) -0.01077(14)
Cl2 0.02721(18) 0.01397(16) 0.02354(17) -0.00399(12) -0.00822(14) -0.00454(12)
P1 0.01244(15) 0.01228(16) 0.01155(15) 0.00146(11) -0.00314(12) -0.00415(12)
O1 0.0168(4) 0.0120(4) 0.0143(4) 0.0012(3) -0.0056(4) -0.0056(3)
N1 0.0185(5) 0.0113(5) 0.0157(5) 0.0011(4) -0.0047(4) -0.0009(4)
C1 0.0160(6) 0.0136(6) 0.0184(6) -0.0031(5) -0.0065(5) 0.0004(5)
C2 0.0158(6) 0.0169(6) 0.0195(7) -0.0031(5) -0.0048(5) -0.0003(5)
C3 0.0172(7) 0.0277(8) 0.0278(8) -0.0018(6) -0.0073(6) -0.0031(6)
C4 0.0210(7) 0.0361(9) 0.0341(9) -0.0003(7) -0.0159(7) -0.0019(6)
C5 0.0298(8) 0.0281(8) 0.0285(8) 0.0042(6) -0.0175(7) -0.0006(6)
C6 0.0258(7) 0.0157(7) 0.0240(7) 0.0007(5) -0.0117(6) -0.0016(5)
C7 0.0387(9) 0.0250(8) 0.0308(8) 0.0128(6) -0.0206(7) -0.0122(7)
C8 0.0175(7) 0.0243(7) 0.0210(7) 0.0036(6) -0.0045(5) -0.0049(5)
C9 0.0166(6) 0.0134(6) 0.0140(6) -0.0002(5) -0.0058(5) 0.0000(5)
C10 0.0221(7) 0.0191(7) 0.0208(7) 0.0043(5) -0.0111(6) -0.0067(5)
C11 0.0317(8) 0.0240(8) 0.0327(8) 0.0028(6) -0.0212(7) -0.0071(6)
C12 0.0364(9) 0.0337(9) 0.0239(8) -0.0032(6) -0.0204(7) 0.0027(7)
C13 0.0278(8) 0.0436(10) 0.0145(7) 0.0056(6) -0.0062(6) 0.0035(7)
C14 0.0188(7) 0.0308(8) 0.0192(7) 0.0078(6) -0.0057(6) -0.0034(6)
C15 0.0118(6) 0.0131(6) 0.0129(6) 0.0023(5) -0.0038(5) -0.0029(5)
C16 0.0096(5) 0.0114(6) 0.0162(6) 0.0004(5) -0.0051(5) -0.0023(4)
C17 0.0105(6) 0.0140(6) 0.0136(6) 0.0003(5) -0.0045(5) -0.0028(5)
C18 0.0115(6) 0.0146(6) 0.0139(6) 0.0028(5) -0.0048(5) -0.0041(5)
C19 0.0099(5) 0.0118(6) 0.0163(6) 0.0009(5) -0.0045(5) -0.0020(4)
C20 0.0125(6) 0.0130(6) 0.0133(6) -0.0008(5) -0.0038(5) -0.0023(5)
C21 0.0133(6) 0.0120(6) 0.0142(6) 0.0009(5) -0.0040(5) -0.0037(5)
C22 0.0135(6) 0.0160(6) 0.0152(6) 0.0028(5) -0.0037(5) -0.0070(5)
C23 0.0188(7) 0.0152(6) 0.0247(7) 0.0003(5) -0.0093(6) -0.0042(5)
C24 0.0200(7) 0.0209(7) 0.0322(8) 0.0058(6) -0.0128(6) -0.0052(6)
C25 0.0207(7) 0.0382(9) 0.0240(7) 0.0058(6) -0.0125(6) -0.0097(6)
C26 0.0227(7) 0.0393(9) 0.0235(8) -0.0092(6) -0.0100(6) -0.0053(7)
C27 0.0182(7) 0.0239(7) 0.0233(7) -0.0071(6) -0.0069(6) -0.0020(6)
C28 0.0169(6) 0.0129(6) 0.0169(6) 0.0020(5) -0.0047(5) -0.0053(5)
C29 0.0155(6) 0.0147(6) 0.0192(6) -0.0005(5) -0.0044(5) -0.0017(5)
C30 0.0160(6) 0.0171(6) 0.0127(6) 0.0008(5) -0.0047(5) -0.0066(5)
C31 0.0180(6) 0.0172(6) 0.0125(6) 0.0038(5) -0.0076(5) -0.0072(5)
C32 0.0208(7) 0.0186(7) 0.0208(7) -0.0001(5) -0.0102(5) -0.0039(5)
C33 0.0185(7) 0.0316(8) 0.0262(8) -0.0003(6) -0.0116(6) -0.0037(6)
C34 0.0227(7) 0.0347(8) 0.0287(8) 0.0071(6) -0.0148(6) -0.0148(6)
C35 0.0319(8) 0.0213(7) 0.0348(8) 0.0027(6) -0.0187(7) -0.0132(6)
C36 0.0226(7) 0.0184(7) 0.0255(7) -0.0015(5) -0.0108(6) -0.0048(5)
C37 0.0158(6) 0.0241(7) 0.0183(7) -0.0051(5) -0.0035(5) -0.0035(5)
C38 0.0292(7) 0.0263(7) 0.0137(6) 0.0041(5) -0.0083(6) -0.0156(6)
C39 0.0129(6) 0.0228(7) 0.0166(6) 0.0019(5) -0.0030(5) -0.0036(5)
C40 0.0183(7) 0.0218(8) 0.0406(9) -0.0044(7) -0.0033(6) 0.0004(6)
C41 0.0162(7) 0.0684(13) 0.0243(8) 0.0027(8) -0.0097(6) -0.0020(7)
C42 0.0167(7) 0.0296(8) 0.0351(9) 0.0064(7) 0.0009(6) -0.0072(6)

loop_
_atom_type_symbol
_atom_type_description
_atom_type_scat_dispersion_real
_atom_type_scat_dispersion_imag
_atom_type_scat_source
C C 0.0181 0.0091 'International Tables Vol C Tables 4.2.6.8 and 6.1.1.4'
H H 0.0000 0.0000 'International Tables Vol C Tables 4.2.6.8 and 6.1.1.4'
Cl Cl 0.3639 0.7018 'International Tables Vol C Tables 4.2.6.8 and 6.1.1.4'
N N 0.0311 0.0180 'International Tables Vol C Tables 4.2.6.8 and 6.1.1.4'
O O 0.0492 0.0322 'International Tables Vol C Tables 4.2.6.8 and 6.1.1.4'
P P 0.2955 0.4335 'International Tables Vol C Tables 4.2.6.8 and 6.1.1.4'
V V 0.0687 2.1097 'International Tables Vol C Tables 4.2.6.8 and 6.1.1.4'

loop_
_geom_angle_atom_site_label_1
_geom_angle_atom_site_label_2
_geom_angle_atom_site_label_3
_geom_angle
_geom_angle_site_symmetry_1
_geom_angle_site_symmetry_3
_geom_angle_publ_flag
Cl1 V1 P1 88.417(13) . . ?
Cl2 V1 Cl1 94.619(15) . . ?
Cl2 V1 P1 166.496(16) . . ?
O1 V1 Cl1 138.22(3) . . ?
O1 V1 Cl2 93.09(3) . . ?
O1 V1 P1 76.10(3) . . ?
N1 V1 Cl1 108.90(4) . . ?
N1 V1 Cl2 105.58(4) . . ?
N1 V1 P1 85.76(4) . . ?
N1 V1 O1 108.32(5) . . ?
C9 P1 V1 117.26(4) . . ?
C9 P1 C39 109.23(6) . . ?
C15 P1 V1 94.03(4) . . ?
C15 P1 C9 107.55(6) . . ?
C15 P1 C39 104.10(6) . . ?
C39 P1 V1 121.52(5) . . ?
C16 O1 V1 127.29(8) . . ?
C1 N1 V1 177.87(10) . . ?
N1 C1 C2 119.40(12) . . ?
N1 C1 C6 118.82(13) . . ?
C2 C1 C6 121.77(13) . . ?
C1 C2 C8 120.39(12) . . ?
C3 C2 C1 118.01(13) . . ?
C3 C2 C8 121.60(13) . . ?
C2 C3 H3 119.6 . . ?
C2 C3 C4 120.77(15) . . ?
C4 C3 H3 119.6 . . ?
C3 C4 H4 119.8 . . ?
C5 C4 C3 120.38(14) . . ?
C5 C4 H4 119.8 . . ?
C4 C5 H5 119.3 . . ?
C4 C5 C6 121.37(15) . . ?
C6 C5 H5 119.3 . . ?
C1 C6 C7 120.29(13) . . ?
C5 C6 C1 117.70(14) . . ?
C5 C6 C7 122.01(14) . . ?
C6 C7 H7A 109.5 . . ?
C6 C7 H7B 109.5 . . ?
C6 C7 H7C 109.5 . . ?
H7A C7 H7B 109.5 . . ?
H7A C7 H7C 109.5 . . ?
H7B C7 H7C 109.5 . . ?
C2 C8 H8A 109.5 . . ?
C2 C8 H8B 109.5 . . ?
C2 C8 H8C 109.5 . . ?
H8A C8 H8B 109.5 . . ?
H8A C8 H8C 109.5 . . ?
H8B C8 H8C 109.5 . . ?
C10 C9 P1 120.67(10) . . ?
C14 C9 P1 120.57(11) . . ?
C14 C9 C10 118.66(13) . . ?
C9 C10 H10 119.8 . . ?
C11 C10 C9 120.34(14) . . ?
C11 C10 H10 119.8 . . ?
C10 C11 H11 119.8 . . ?
C12 C11 C10 120.46(15) . . ?
C12 C11 H11 119.8 . . ?
C11 C12 H12 120.1 . . ?
C11 C12 C13 119.78(14) . . ?
C13 C12 H12 120.1 . . ?
C12 C13 H13 119.9 . . ?
C12 C13 C14 120.20(14) . . ?
C14 C13 H13 119.9 . . ?
C9 C14 H14 119.8 . . ?
C13 C14 C9 120.41(15) . . ?
C13 C14 H14 119.8 . . ?
C16 C15 P1 111.28(9) . . ?
C20 C15 P1 128.72(10) . . ?
C20 C15 C16 119.97(12) . . ?
O1 C16 C15 117.68(11) . . ?
O1 C16 C17 121.02(11) . . ?
C15 C16 C17 121.29(12) . . ?
C16 C17 C30 119.90(11) . . ?
C18 C17 C16 116.58(12) . . ?
C18 C17 C30 123.52(11) . . ?
C17 C18 H18 118.4 . . ?
C17 C18 C19 123.24(12) . . ?
C19 C18 H18 118.4 . . ?
C18 C19 C21 123.86(11) . . ?
C20 C19 C18 118.18(12) . . ?
C20 C19 C21 117.95(11) . . ?
C15 C20 C19 120.18(12) . . ?
C15 C20 H20 119.9 . . ?
C19 C20 H20 119.9 . . ?
C19 C21 C22 108.00(10) . . ?
C19 C21 C28 112.65(10) . . ?
C19 C21 C29 108.14(10) . . ?
C22 C21 C28 107.46(10) . . ?
C22 C21 C29 112.55(11) . . ?
C28 C21 C29 108.12(10) . . ?
C23 C22 C21 119.89(12) . . ?
C27 C22 C21 122.49(12) . . ?
C27 C22 C23 117.59(13) . . ?
C22 C23 H23 119.3 . . ?
C24 C23 C22 121.47(13) . . ?
C24 C23 H23 119.3 . . ?
C23 C24 H24 119.9 . . ?
C25 C24 C23 120.11(14) . . ?
C25 C24 H24 119.9 . . ?
C24 C25 H25 120.5 . . ?
C26 C25 C24 119.01(14) . . ?
C26 C25 H25 120.5 . . ?
C25 C26 H26 119.6 . . ?
C25 C26 C27 120.81(14) . . ?
C27 C26 H26 119.6 . . ?
C22 C27 C26 120.97(14) . . ?
C22 C27 H27 119.5 . . ?
C26 C27 H27 119.5 . . ?
C21 C28 H28A 109.5 . . ?
C21 C28 H28B 109.5 . . ?
C21 C28 H28C 109.5 . . ?
H28A C28 H28B 109.5 . . ?
H28A C28 H28C 109.5 . . ?
H28B C28 H28C 109.5 . . ?
C21 C29 H29A 109.5 . . ?
C21 C29 H29B 109.5 . . ?
C21 C29 H29C 109.5 . . ?
H29A C29 H29B 109.5 . . ?
H29A C29 H29C 109.5 . . ?
H29B C29 H29C 109.5 . . ?
C17 C30 C37 109.56(11) . . ?
C17 C30 C38 111.50(11) . . ?
C31 C30 C17 108.02(10) . . ?
C31 C30 C37 112.53(11) . . ?
C31 C30 C38 107.16(11) . . ?
C37 C30 C38 108.09(11) . . ?
C32 C31 C30 119.29(12) . . ?
C36 C31 C30 122.48(12) . . ?
C36 C31 C32 118.20(12) . . ?
C31 C32 H32 119.4 . . ?
C33 C32 C31 121.14(13) . . ?
C33 C32 H32 119.4 . . ?
C32 C33 H33 120.0 . . ?
C34 C33 C32 120.05(14) . . ?
C34 C33 H33 120.0 . . ?
C33 C34 H34 120.2 . . ?
C35 C34 C33 119.56(14) . . ?
C35 C34 H34 120.2 . . ?
C34 C35 H35 119.8 . . ?
C34 C35 C36 120.35(14) . . ?
C36 C35 H35 119.8 . . ?
C31 C36 C35 120.67(14) . . ?
C31 C36 H36 119.7 . . ?
C35 C36 H36 119.7 . . ?
C30 C37 H37A 109.5 . . ?
C30 C37 H37B 109.5 . . ?
C30 C37 H37C 109.5 . . ?
H37A C37 H37B 109.5 . . ?
H37A C37 H37C 109.5 . . ?
H37B C37 H37C 109.5 . . ?
C30 C38 H38A 109.5 . . ?
C30 C38 H38B 109.5 . . ?
C30 C38 H38C 109.5 . . ?
H38A C38 H38B 109.5 . . ?
H38A C38 H38C 109.5 . . ?
H38B C38 H38C 109.5 . . ?
C40 C39 P1 110.67(10) . . ?
C40 C39 C41 110.20(14) . . ?
C40 C39 C42 110.03(12) . . ?
C41 C39 P1 106.18(10) . . ?
C41 C39 C42 108.43(13) . . ?
C42 C39 P1 111.24(10) . . ?
C39 C40 H40A 109.5 . . ?
C39 C40 H40B 109.5 . . ?
C39 C40 H40C 109.5 . . ?
H40A C40 H40B 109.5 . . ?
H40A C40 H40C 109.5 . . ?
H40B C40 H40C 109.5 . . ?
C39 C41 H41A 109.5 . . ?
C39 C41 H41B 109.5 . . ?
C39 C41 H41C 109.5 . . ?
H41A C41 H41B 109.5 . . ?
H41A C41 H41C 109.5 . . ?
H41B C41 H41C 109.5 . . ?
C39 C42 H42A 109.5 . . ?
C39 C42 H42B 109.5 . . ?
C39 C42 H42C 109.5 . . ?
H42A C42 H42B 109.5 . . ?
H42A C42 H42C 109.5 . . ?
H42B C42 H42C 109.5 . . ?

loop_
_geom_bond_atom_site_label_1
_geom_bond_atom_site_label_2
_geom_bond_distance
_geom_bond_site_symmetry_2
_geom_bond_publ_flag
V1 Cl1 2.2649(4) . ?
V1 Cl2 2.2492(4) . ?
V1 P1 2.5161(4) . ?
V1 O1 1.8377(9) . ?
V1 N1 1.6541(12) . ?
P1 C9 1.8198(14) . ?
P1 C15 1.8126(13) . ?
P1 C39 1.8829(14) . ?
O1 C16 1.3534(15) . ?
N1 C1 1.3790(18) . ?
C1 C2 1.415(2) . ?
C1 C6 1.415(2) . ?
C2 C3 1.390(2) . ?
C2 C8 1.501(2) . ?
C3 H3 0.9500 . ?
C3 C4 1.392(2) . ?
C4 H4 0.9500 . ?
C4 C5 1.387(2) . ?
C5 H5 0.9500 . ?
C5 C6 1.387(2) . ?
C6 C7 1.506(2) . ?
C7 H7A 0.9800 . ?
C7 H7B 0.9800 . ?
C7 H7C 0.9800 . ?
C8 H8A 0.9800 . ?
C8 H8B 0.9800 . ?
C8 H8C 0.9800 . ?
C9 C10 1.3997(19) . ?
C9 C14 1.3983(19) . ?
C10 H10 0.9500 . ?
C10 C11 1.389(2) . ?
C11 H11 0.9500 . ?
C11 C12 1.383(2) . ?
C12 H12 0.9500 . ?
C12 C13 1.386(3) . ?
C13 H13 0.9500 . ?
C13 C14 1.391(2) . ?
C14 H14 0.9500 . ?
C15 C16 1.4018(18) . ?
C15 C20 1.3909(18) . ?
C16 C17 1.4025(18) . ?
C17 C18 1.3982(18) . ?
C17 C30 1.5385(17) . ?
C18 H18 0.9500 . ?
C18 C19 1.3984(18) . ?
C19 C20 1.3977(18) . ?
C19 C21 1.5355(17) . ?
C20 H20 0.9500 . ?
C21 C22 1.5389(18) . ?
C21 C28 1.5409(17) . ?
C21 C29 1.5410(18) . ?
C22 C23 1.3982(19) . ?
C22 C27 1.3910(19) . ?
C23 H23 0.9500 . ?
C23 C24 1.391(2) . ?
C24 H24 0.9500 . ?
C24 C25 1.390(2) . ?
C25 H25 0.9500 . ?
C25 C26 1.380(2) . ?
C26 H26 0.9500 . ?
C26 C27 1.395(2) . ?
C27 H27 0.9500 . ?
C28 H28A 0.9800 . ?
C28 H28B 0.9800 . ?
C28 H28C 0.9800 . ?
C29 H29A 0.9800 . ?
C29 H29B 0.9800 . ?
C29 H29C 0.9800 . ?
C30 C31 1.5356(18) . ?
C30 C37 1.5395(19) . ?
C30 C38 1.5401(18) . ?
C31 C32 1.3953(19) . ?
C31 C36 1.3912(19) . ?
C32 H32 0.9500 . ?
C32 C33 1.386(2) . ?
C33 H33 0.9500 . ?
C33 C34 1.385(2) . ?
C34 H34 0.9500 . ?
C34 C35 1.383(2) . ?
C35 H35 0.9500 . ?
C35 C36 1.393(2) . ?
C36 H36 0.9500 . ?
C37 H37A 0.9800 . ?
C37 H37B 0.9800 . ?
C37 H37C 0.9800 . ?
C38 H38A 0.9800 . ?
C38 H38B 0.9800 . ?
C38 H38C 0.9800 . ?
C39 C40 1.526(2) . ?
C39 C41 1.530(2) . ?
C39 C42 1.533(2) . ?
C40 H40A 0.9800 . ?
C40 H40B 0.9800 . ?
C40 H40C 0.9800 . ?
C41 H41A 0.9800 . ?
C41 H41B 0.9800 . ?
C41 H41C 0.9800 . ?
C42 H42A 0.9800 . ?
C42 H42B 0.9800 . ?
C42 H42C 0.9800 . ?

loop_
_geom_torsion_atom_site_label_1
_geom_torsion_atom_site_label_2
_geom_torsion_atom_site_label_3
_geom_torsion_atom_site_label_4
_geom_torsion
_geom_torsion_site_symmetry_1
_geom_torsion_site_symmetry_2
_geom_torsion_site_symmetry_3
_geom_torsion_site_symmetry_4
_geom_torsion_publ_flag
V1 P1 C9 C10 86.04(11) . . . . ?
V1 P1 C9 C14 -90.31(12) . . . . ?
V1 P1 C15 C16 23.27(9) . . . . ?
V1 P1 C15 C20 -158.81(12) . . . . ?
V1 P1 C39 C40 -171.51(9) . . . . ?
V1 P1 C39 C41 -51.93(12) . . . . ?
V1 P1 C39 C42 65.85(12) . . . . ?
V1 O1 C16 C15 -30.03(15) . . . . ?
V1 O1 C16 C17 151.06(9) . . . . ?
Cl1 V1 O1 C16 107.55(10) . . . . ?
Cl2 V1 O1 C16 -151.99(9) . . . . ?
P1 V1 O1 C16 36.20(9) . . . . ?
P1 C9 C10 C11 -179.82(11) . . . . ?
P1 C9 C14 C13 -179.54(12) . . . . ?
P1 C15 C16 O1 -5.44(14) . . . . ?
P1 C15 C16 C17 173.46(10) . . . . ?
P1 C15 C20 C19 179.86(10) . . . . ?
O1 C16 C17 C18 -174.02(11) . . . . ?
O1 C16 C17 C30 5.95(18) . . . . ?
N1 V1 O1 C16 -44.46(11) . . . . ?
N1 C1 C2 C3 -179.83(12) . . . . ?
N1 C1 C2 C8 -0.77(19) . . . . ?
N1 C1 C6 C5 179.84(13) . . . . ?
N1 C1 C6 C7 0.4(2) . . . . ?
C1 C2 C3 C4 0.3(2) . . . . ?
C2 C1 C6 C5 0.8(2) . . . . ?
C2 C1 C6 C7 -178.68(13) . . . . ?
C2 C3 C4 C5 0.2(2) . . . . ?
C3 C4 C5 C6 -0.2(3) . . . . ?
C4 C5 C6 C1 -0.3(2) . . . . ?
C4 C5 C6 C7 179.19(15) . . . . ?
C6 C1 C2 C3 -0.8(2) . . . . ?
C6 C1 C2 C8 178.27(13) . . . . ?
C8 C2 C3 C4 -178.79(14) . . . . ?
C9 P1 C15 C16 143.52(9) . . . . ?
C9 P1 C15 C20 -38.55(13) . . . . ?
C9 P1 C39 C40 46.96(12) . . . . ?
C9 P1 C39 C41 166.55(11) . . . . ?
C9 P1 C39 C42 -75.68(12) . . . . ?
C9 C10 C11 C12 0.3(2) . . . . ?
C10 C9 C14 C13 4.0(2) . . . . ?
C10 C11 C12 C13 2.2(2) . . . . ?
C11 C12 C13 C14 -1.6(3) . . . . ?
C12 C13 C14 C9 -1.6(2) . . . . ?
C14 C9 C10 C11 -3.4(2) . . . . ?
C15 P1 C9 C10 -18.19(13) . . . . ?
C15 P1 C9 C14 165.45(11) . . . . ?
C15 P1 C39 C40 -67.68(11) . . . . ?
C15 P1 C39 C41 51.90(12) . . . . ?
C15 P1 C39 C42 169.68(11) . . . . ?
C15 C16 C17 C18 7.11(18) . . . . ?
C15 C16 C17 C30 -172.91(11) . . . . ?
C16 C15 C20 C19 -2.37(19) . . . . ?
C16 C17 C18 C19 -2.85(18) . . . . ?
C16 C17 C30 C31 53.03(15) . . . . ?
C16 C17 C30 C37 -69.87(14) . . . . ?
C16 C17 C30 C38 170.52(12) . . . . ?
C17 C18 C19 C20 -3.85(19) . . . . ?
C17 C18 C19 C21 175.36(12) . . . . ?
C17 C30 C31 C32 46.11(16) . . . . ?
C17 C30 C31 C36 -136.00(13) . . . . ?
C18 C17 C30 C31 -126.99(13) . . . . ?
C18 C17 C30 C37 110.11(14) . . . . ?
C18 C17 C30 C38 -9.50(17) . . . . ?
C18 C19 C20 C15 6.46(18) . . . . ?
C18 C19 C21 C22 -124.64(13) . . . . ?
C18 C19 C21 C28 -6.13(17) . . . . ?
C18 C19 C21 C29 113.30(13) . . . . ?
C19 C21 C22 C23 40.36(15) . . . . ?
C19 C21 C22 C27 -141.81(13) . . . . ?
C20 C15 C16 O1 176.43(11) . . . . ?
C20 C15 C16 C17 -4.67(19) . . . . ?
C20 C19 C21 C22 54.57(14) . . . . ?
C20 C19 C21 C28 173.08(11) . . . . ?
C20 C19 C21 C29 -67.49(14) . . . . ?
C21 C19 C20 C15 -172.79(11) . . . . ?
C21 C22 C23 C24 179.95(13) . . . . ?
C21 C22 C27 C26 -179.56(13) . . . . ?
C22 C23 C24 C25 -0.6(2) . . . . ?
C23 C22 C27 C26 -1.7(2) . . . . ?
C23 C24 C25 C26 -1.1(2) . . . . ?
C24 C25 C26 C27 1.5(2) . . . . ?
C25 C26 C27 C22 0.0(2) . . . . ?
C27 C22 C23 C24 2.0(2) . . . . ?
C28 C21 C22 C23 -81.42(14) . . . . ?
C28 C21 C22 C27 96.41(15) . . . . ?
C29 C21 C22 C23 159.66(12) . . . . ?
C29 C21 C22 C27 -22.51(17) . . . . ?
C30 C17 C18 C19 177.18(12) . . . . ?
C30 C31 C32 C33 179.75(13) . . . . ?
C30 C31 C36 C35 -178.59(13) . . . . ?
C31 C32 C33 C34 -1.3(2) . . . . ?
C32 C31 C36 C35 -0.7(2) . . . . ?
C32 C33 C34 C35 -0.2(2) . . . . ?
C33 C34 C35 C36 1.3(2) . . . . ?
C34 C35 C36 C31 -0.8(2) . . . . ?
C36 C31 C32 C33 1.8(2) . . . . ?
C37 C30 C31 C32 167.18(12) . . . . ?
C37 C30 C31 C36 -14.93(18) . . . . ?
C38 C30 C31 C32 -74.14(15) . . . . ?
C38 C30 C31 C36 103.75(15) . . . . ?
C39 P1 C9 C10 -130.58(11) . . . . ?
C39 P1 C9 C14 53.06(13) . . . . ?
C39 P1 C15 C16 -100.66(10) . . . . ?
C39 P1 C15 C20 77.27(13) . . . . ?
